data_2207435
loop_
_publ_author_name
'Moitsheki, Lesego J.'
'Bourne, Susan A.'
'Nassimbeni, Luigi R.'

_publ_section_title
<i>catena</i>-Poly[[bis(thiocyanato-\k<i>N</i>)cobalt(II)]-di-\m-2-aminobenzonitrile-\k^2^<i>N</i>,<i>N</i>']
_journal_coeditor_code BD6016
_journal_issue 12
_journal_name_full 'Acta Crystallographica Section E'
_journal_page_first m2580
_journal_page_last m2581
_journal_paper_doi 10.1107/S1600536805036846
_journal_volume 61
_journal_year 2005
_chemical_formula_iupac '[Cu (N1 C1 S1)2 (C7 H6 N2)2]'
_chemical_formula_moiety 'C16 H12 Co N6 S2'
_chemical_formula_sum 'C16 H12 Co N6 S2'
_chemical_formula_weight 411.37
_chemical_name_systematic
;
catena-Poly[[bis(thiocyanato-\kN)cobalt(II)]-di-\m-2-aminobenzonitrile-
\k^2^N,N']
;
_space_group_IT_number 15
_symmetry_cell_setting monoclinic
_symmetry_space_group_name_Hall '-C 2yc'
_symmetry_space_group_name_H-M 'C 1 2/c 1'
_atom_sites_solution_hydrogens geom
_atom_sites_solution_primary direct
_atom_sites_solution_secondary difmap
_audit_creation_method SHELXL97
_cell_angle_alpha 90.00
_cell_angle_beta 113.56(3)
_cell_angle_gamma 90.00
_cell_formula_units_Z 4
_cell_length_a 22.088(4)
_cell_length_b 7.5560(15)
_cell_length_c 11.152(2)
_cell_measurement_reflns_used 13748
_cell_measurement_temperature 113(2)
_cell_measurement_theta_max 26.02
_cell_measurement_theta_min 1.00
_cell_volume 1706.1(7)
_computing_cell_refinement 'SCALEPACK (Otwinowski & Minor, 1997)'
_computing_data_collection 'COLLECT (Nonius, 1998)'
_computing_data_reduction 'SCALEPACK and DENZO (Otwinowski & Minor, 1997)'
_computing_molecular_graphics 'Please provide details'
_computing_publication_material SHELXL97
_computing_structure_refinement 'SHELXL97 (Sheldrick, 1997) and X-SEED (Barbour, 2001)'
_computing_structure_solution 'SHELXS97 (Sheldrick, 1997)'
_diffrn_ambient_temperature 113(2)
_diffrn_measured_fraction_theta_full 0.994
_diffrn_measured_fraction_theta_max 0.994
_diffrn_measurement_device_type 'Nonius KappaCCD area-detector'
_diffrn_measurement_method '\w and \f'
_diffrn_radiation_monochromator graphite
_diffrn_radiation_type MoK\a
_diffrn_radiation_wavelength 0.71073
_diffrn_reflns_av_R_equivalents 0.0571
_diffrn_reflns_av_sigmaI/netI 0.0413
_diffrn_reflns_limit_h_max 26
_diffrn_reflns_limit_h_min -27
_diffrn_reflns_limit_k_max 9
_diffrn_reflns_limit_k_min -9
_diffrn_reflns_limit_l_max 13
_diffrn_reflns_limit_l_min -13
_diffrn_reflns_number 10161
_diffrn_reflns_theta_full 26.01
_diffrn_reflns_theta_max 26.01
_diffrn_reflns_theta_min 2.01
_exptl_absorpt_coefficient_mu 1.262
_exptl_absorpt_correction_T_max 0.9058
_exptl_absorpt_correction_T_min 0.8047
_exptl_absorpt_correction_type multi-scan
_exptl_absorpt_process_details '(SADABS; Sheldrick, 2001)'
_exptl_crystal_colour brown
_exptl_crystal_density_diffrn 1.602
_exptl_crystal_density_method 'not measured'
_exptl_crystal_description needle
_exptl_crystal_F_000 836
_exptl_crystal_size_max 0.18
_exptl_crystal_size_mid 0.10
_exptl_crystal_size_min 0.08
_refine_diff_density_max 0.326
_refine_diff_density_min -0.488
_refine_ls_extinction_coef 0.0019(4)
_refine_ls_extinction_expression Fc^*^=kFc[1+0.001xFc^2^\l^3^/sin(2\q)]^-1/4^
_refine_ls_extinction_method 'SHELXL97 (Sheldrick, 1997)'
_refine_ls_goodness_of_fit_ref 1.060
_refine_ls_hydrogen_treatment mixed
_refine_ls_matrix_type full
_refine_ls_number_parameters 124
_refine_ls_number_reflns 1676
_refine_ls_number_restraints 0
_refine_ls_restrained_S_all 1.060
_refine_ls_R_factor_all 0.0372
_refine_ls_R_factor_gt 0.0273
_refine_ls_shift/su_max 0.001
_refine_ls_shift/su_mean 0.000
_refine_ls_structure_factor_coef Fsqd
_refine_ls_weighting_details 'calc w = 1/[\s^2^(Fo^2^)+(0.0344P)^2^+0.4652P] where P=(Fo^2^+2Fc^2^)/3'
_refine_ls_weighting_scheme calc
_refine_ls_wR_factor_gt 0.0643
_refine_ls_wR_factor_ref 0.0679
_reflns_number_gt 1432
_reflns_number_total 1676
_reflns_threshold_expression I>2\s(I)
_cod_data_source_file bd6016.cif
_cod_data_source_block I
_cod_original_sg_symbol_H-M 'C 2/c'
_cod_database_code 2207435
_cod_database_fobs_code 2207435

loop_
_symmetry_equiv_pos_as_xyz
'x, y, z'
'-x, y, -z+1/2'
'x+1/2, y+1/2, z'
'-x+1/2, y+1/2, -z+1/2'
'-x, -y, -z'
'x, -y, z-1/2'
'-x+1/2, -y+1/2, -z'
'x+1/2, -y+1/2, z-1/2'

loop_
_atom_site_label
_atom_site_fract_x
_atom_site_fract_y
_atom_site_fract_z
_atom_site_U_iso_or_equiv
_atom_site_adp_type
_atom_site_calc_flag
_atom_site_refinement_flags
_atom_site_occupancy
_atom_site_type_symbol
Co1 0.5000 0.0000 0.0000 0.01188(14) Uani d S 1 Co
S4 0.40570(2) 0.44676(7) -0.33540(5) 0.01853(16) Uani d . 1 S
N5 0.57003(8) 0.2151(2) 0.10192(16) 0.0142(4) Uani d . 1 N
C11 0.65389(9) 0.1204(2) 0.31474(18) 0.0136(4) Uani d . 1 C
C6 0.63671(9) 0.1763(2) 0.18521(18) 0.0126(4) Uani d . 1 C
C10 0.71978(9) 0.0875(2) 0.39695(19) 0.0168(4) Uani d . 1 C
H10 0.7310 0.0516 0.4849 0.020 Uiso calc R 1 H
C12 0.60361(9) 0.0968(2) 0.36497(18) 0.0143(4) Uani d . 1 C
C8 0.75164(9) 0.1563(3) 0.22096(19) 0.0184(4) Uani d . 1 C
H8 0.7851 0.1674 0.1881 0.022 Uiso calc R 1 H
C7 0.68623(9) 0.1895(2) 0.13891(18) 0.0160(4) Uani d . 1 C
H7 0.6753 0.2215 0.0503 0.019 Uiso calc R 1 H
C9 0.76865(9) 0.1074(3) 0.34988(19) 0.0178(4) Uani d . 1 C
H9 0.8136 0.0875 0.4058 0.021 Uiso calc R 1 H
H5B 0.5522(10) 0.276(3) 0.142(2) 0.020(6) Uiso d . 1 H
N2 0.45294(8) 0.1837(2) -0.14249(15) 0.0159(4) Uani d . 1 N
N13 0.56472(8) 0.0740(2) 0.40709(15) 0.0157(4) Uani d . 1 N
C3 0.43375(9) 0.2935(3) -0.22186(18) 0.0136(4) Uani d . 1 C
H5A 0.5672(9) 0.274(3) 0.028(2) 0.016(5) Uiso d . 1 H

loop_
_atom_site_aniso_label
_atom_site_aniso_U_11
_atom_site_aniso_U_22
_atom_site_aniso_U_33
_atom_site_aniso_U_12
_atom_site_aniso_U_13
_atom_site_aniso_U_23
Co1 0.0135(2) 0.0120(2) 0.0104(2) -0.00034(13) 0.00506(16) 0.00059(13)
S4 0.0232(3) 0.0165(3) 0.0153(3) 0.0055(2) 0.0071(2) 0.00319(19)
N5 0.0160(9) 0.0147(9) 0.0122(8) 0.0009(7) 0.0058(7) 0.0005(7)
C11 0.0164(10) 0.0116(9) 0.0146(10) -0.0018(7) 0.0081(8) -0.0023(7)
C6 0.0139(10) 0.0084(9) 0.0139(9) -0.0016(7) 0.0040(8) -0.0022(7)
C10 0.0217(11) 0.0120(10) 0.0157(10) -0.0002(8) 0.0064(9) 0.0008(8)
C12 0.0183(10) 0.0128(10) 0.0095(9) 0.0002(8) 0.0032(8) -0.0009(7)
C8 0.0174(10) 0.0167(11) 0.0246(11) -0.0017(8) 0.0122(9) -0.0022(8)
C7 0.0205(11) 0.0146(10) 0.0132(9) -0.0032(8) 0.0071(9) -0.0013(7)
C9 0.0141(10) 0.0147(11) 0.0216(11) 0.0008(8) 0.0041(9) 0.0000(8)
N2 0.0165(9) 0.0164(9) 0.0147(8) -0.0017(7) 0.0061(7) -0.0008(7)
N13 0.0195(9) 0.0152(9) 0.0128(8) -0.0013(7) 0.0068(8) -0.0013(6)
C3 0.0124(9) 0.0158(10) 0.0125(9) -0.0014(7) 0.0049(8) -0.0043(8)

loop_
_atom_type_symbol
_atom_type_description
_atom_type_scat_dispersion_real
_atom_type_scat_dispersion_imag
_atom_type_scat_source
C C 0.0033 0.0016 'International Tables Vol C Tables 4.2.6.8 and 6.1.1.4'
H H 0.0000 0.0000 'International Tables Vol C Tables 4.2.6.8 and 6.1.1.4'
N N 0.0061 0.0033 'International Tables Vol C Tables 4.2.6.8 and 6.1.1.4'
S S 0.1246 0.1234 'International Tables Vol C Tables 4.2.6.8 and 6.1.1.4'
Co Co 0.3494 0.9721 'International Tables Vol C Tables 4.2.6.8 and 6.1.1.4'

loop_
_geom_angle_atom_site_label_1
_geom_angle_atom_site_label_2
_geom_angle_atom_site_label_3
_geom_angle_site_symmetry_1
_geom_angle_site_symmetry_3
_geom_angle
N2 Co1 N2 5_655 . 180.00(16)
N2 Co1 N13 5_655 2_655 91.80(6)
N2 Co1 N13 . 2_655 88.20(6)
N2 Co1 N13 5_655 6 88.20(6)
N2 Co1 N13 . 6 91.80(6)
N13 Co1 N13 2_655 6 180.00(6)
N2 Co1 N5 5_655 . 93.74(7)
N2 Co1 N5 . . 86.26(7)
N13 Co1 N5 2_655 . 91.39(6)
N13 Co1 N5 6 . 88.61(6)
N2 Co1 N5 5_655 5_655 86.26(7)
N2 Co1 N5 . 5_655 93.74(7)
N13 Co1 N5 2_655 5_655 88.61(6)
N13 Co1 N5 6 5_655 91.39(6)
N5 Co1 N5 . 5_655 180.00(9)
C6 N5 Co1 . . 120.78(12)
C6 N5 H5B . . 110.3(14)
Co1 N5 H5B . . 107.1(14)
C6 N5 H5A . . 111.5(12)
Co1 N5 H5A . . 96.7(12)
H5B N5 H5A . . 109(2)
C10 C11 C6 . . 120.71(17)
C10 C11 C12 . . 119.03(16)
C6 C11 C12 . . 120.26(17)
C7 C6 C11 . . 118.40(17)
C7 C6 N5 . . 120.45(17)
C11 C6 N5 . . 121.14(17)
C9 C10 C11 . . 119.82(17)
C9 C10 H10 . . 120.1
C11 C10 H10 . . 120.1
N13 C12 C11 . . 178.0(2)
C9 C8 C7 . . 120.76(18)
C9 C8 H8 . . 119.6
C7 C8 H8 . . 119.6
C6 C7 C8 . . 120.60(17)
C6 C7 H7 . . 119.7
C8 C7 H7 . . 119.7
C8 C9 C10 . . 119.62(18)
C8 C9 H9 . . 120.2
C10 C9 H9 . . 120.2
C3 N2 Co1 . . 171.85(15)
C12 N13 Co1 . 2_655 171.98(15)
N2 C3 S4 . . 179.16(19)

loop_
_geom_bond_atom_site_label_1
_geom_bond_atom_site_label_2
_geom_bond_site_symmetry_2
_geom_bond_distance
Co1 N2 5_655 2.0523(17)
Co1 N2 . 2.0523(17)
Co1 N13 2_655 2.1481(17)
Co1 N13 6 2.1481(17)
Co1 N5 . 2.2180(16)
Co1 N5 5_655 2.2180(16)
S4 C3 . 1.644(2)
N5 C6 . 1.423(2)
N5 H5B . 0.85(2)
N5 H5A . 0.92(2)
C11 C10 . 1.398(3)
C11 C6 . 1.404(3)
C11 C12 . 1.441(3)
C6 C7 . 1.387(3)
C10 C9 . 1.384(3)
C10 H10 . 0.9500
C12 N13 . 1.145(2)
C8 C9 . 1.383(3)
C8 C7 . 1.390(3)
C8 H8 . 0.9500
C7 H7 . 0.9500
C9 H9 . 0.9500
N2 C3 . 1.162(3)
N13 Co1 2_655 2.1481(16)
